data_7238953
loop_
_publ_author_name
'Mahanta, Sanjeev P.'
'Panda, Pradeepta K.'

_publ_section_title
;
 Condensation of cyclohexanediones with pyrrole under acidic conditions:
 unusual products and interesting structural features
;
_journal_issue 18
_journal_name_full 'RSC Adv.'
_journal_page_first 6614
_journal_paper_doi 10.1039/C3RA40208H
_journal_volume 3
_journal_year 2013
_chemical_formula_sum 'C18 H21 N3'
_chemical_formula_weight 279.38
_space_group_IT_number 14
_space_group_name_Hall '-P 2yn'
_space_group_name_H-M_alt 'P 1 21/n 1'
_symmetry_cell_setting monoclinic
_symmetry_space_group_name_H-M 'P 1 21/n 1'
_atom_sites_solution_hydrogens geom
_atom_sites_solution_primary direct
_atom_sites_solution_secondary difmap
_audit_creation_method SHELXL-97
_cell_angle_alpha 90.00
_cell_angle_beta 91.045(19)
_cell_angle_gamma 90.00
_cell_formula_units_Z 8
_cell_length_a 17.324(3)
_cell_length_b 9.7036(13)
_cell_length_c 18.044(3)
_cell_measurement_reflns_used 627
_cell_measurement_temperature 293(2)
_cell_measurement_theta_max 28.9108
_cell_measurement_theta_min 3.0771
_cell_volume 3032.8(8)
_computing_cell_refinement 'Bruker SMART'
_computing_data_collection 'Bruker SMART'
_computing_data_reduction 'Bruker SAINT'
_computing_molecular_graphics 'Bruker SHELXTL'
_computing_publication_material 'Bruker SHELXTL'
_computing_structure_refinement 'SHELXL-97 (Sheldrick, 1997)'
_computing_structure_solution 'SHELXS-97 (Sheldrick, 1990)'
_diffrn_ambient_temperature 293(2)
_diffrn_measured_fraction_theta_full 0.669
_diffrn_measured_fraction_theta_max 0.669
_diffrn_measurement_device_type 'CCD area detector'
_diffrn_measurement_method 'phi and omega scans'
_diffrn_radiation_monochromator graphite
_diffrn_radiation_source 'fine-focus sealed tube'
_diffrn_radiation_type MoK\a
_diffrn_radiation_wavelength 0.71073
_diffrn_reflns_av_R_equivalents 0.1008
_diffrn_reflns_av_sigmaI/netI 0.3035
_diffrn_reflns_limit_h_max 23
_diffrn_reflns_limit_h_min -13
_diffrn_reflns_limit_k_max 13
_diffrn_reflns_limit_k_min -7
_diffrn_reflns_limit_l_max 24
_diffrn_reflns_limit_l_min -10
_diffrn_reflns_number 9081
_diffrn_reflns_theta_full 28.97
_diffrn_reflns_theta_max 28.97
_diffrn_reflns_theta_min 3.08
_exptl_absorpt_coefficient_mu 0.074
_exptl_absorpt_correction_T_max 0.9890
_exptl_absorpt_correction_T_min 0.9869
_exptl_absorpt_process_details 'Bruker AXS SADABS program'
_exptl_crystal_colour colorless
_exptl_crystal_density_diffrn 1.224
_exptl_crystal_density_method 'not measured'
_exptl_crystal_description needle
_exptl_crystal_F_000 1200
_exptl_crystal_size_max 0.18
_exptl_crystal_size_mid 0.17
_exptl_crystal_size_min 0.15
_refine_diff_density_max 0.138
_refine_diff_density_min -0.154
_refine_diff_density_rms 0.035
_refine_ls_extinction_method none
_refine_ls_goodness_of_fit_ref 0.771
_refine_ls_hydrogen_treatment mixed
_refine_ls_matrix_type full
_refine_ls_number_parameters 379
_refine_ls_number_reflns 5382
_refine_ls_number_restraints 0
_refine_ls_restrained_S_all 0.771
_refine_ls_R_factor_all 0.3784
_refine_ls_R_factor_gt 0.0848
_refine_ls_shift/su_max 0.182
_refine_ls_shift/su_mean 0.029
_refine_ls_structure_factor_coef Fsqd
_refine_ls_weighting_details 'calc w=1/[\s^2^(Fo^2^)+(0.0420P)^2^+0.0000P] where P=(Fo^2^+2Fc^2^)/3'
_refine_ls_weighting_scheme calc
_refine_ls_wR_factor_gt 0.1207
_refine_ls_wR_factor_ref 0.1851
_reflns_number_gt 883
_reflns_number_total 5382
_reflns_threshold_expression >2sigma(I)
_cod_data_source_file c3ra40208h.txt
_cod_data_source_block ss
_cod_original_sg_symbol_H-M P2(1)/n
_cod_database_code 7238953

loop_
_symmetry_equiv_pos_as_xyz
'x, y, z'
'-x+1/2, y+1/2, -z+1/2'
'-x, -y, -z'
'x-1/2, -y-1/2, z-1/2'

loop_
_atom_site_label
_atom_site_type_symbol
_atom_site_fract_x
_atom_site_fract_y
_atom_site_fract_z
_atom_site_U_iso_or_equiv
_atom_site_adp_type
_atom_site_occupancy
_atom_site_symmetry_multiplicity
_atom_site_calc_flag
_atom_site_refinement_flags
N2 N 0.8605(6) 0.3856(9) 1.0425(6) 0.058(3) Uani 1 1 d .
H2AA H 0.8585 0.3100 1.0176 0.070 Uiso 1 1 calc R
N1 N 0.6964(6) 0.5124(11) 0.9939(7) 0.067(4) Uani 1 1 d .
H1AA H 0.7266 0.5170 1.0321 0.081 Uiso 1 1 calc R
C5 C 0.7918(9) 0.6258(13) 0.9085(7) 0.070(4) Uani 1 1 d .
H5 H 0.7915 0.7092 0.9391 0.084 Uiso 1 1 calc R
C10 C 0.8645(7) 0.5466(11) 0.9306(7) 0.049(4) Uani 1 1 d .
C11 C 0.8648(7) 0.5146(13) 1.0138(7) 0.046(3) Uani 1 1 d .
C12 C 0.8662(8) 0.6083(13) 1.0699(8) 0.063(4) Uani 1 1 d .
H12 H 0.8702 0.7036 1.0659 0.076 Uiso 1 1 calc R
C15 C 0.8725(7) 0.4129(12) 0.8879(8) 0.058(4) Uani 1 1 d .
C6 C 0.7899(7) 0.6735(12) 0.8293(7) 0.071(4) Uani 1 1 d .
H6A H 0.7419 0.7220 0.8191 0.086 Uiso 1 1 calc R
H6B H 0.7921 0.5944 0.7966 0.086 Uiso 1 1 calc R
C4 C 0.7152(8) 0.5512(12) 0.9228(7) 0.063(4) Uani 1 1 d .
N3 N 0.9438(7) 0.3581(13) 0.8718(6) 0.079(4) Uani 1 1 d .
H33A H 0.9877 0.3953 0.8826 0.094 Uiso 1 1 calc R
C9 C 0.9334(7) 0.6464(13) 0.9133(7) 0.056(4) Uani 1 1 d .
H9A H 0.9307 0.7261 0.9456 0.067 Uiso 1 1 calc R
H9B H 0.9817 0.5994 0.9240 0.067 Uiso 1 1 calc R
C7 C 0.8601(9) 0.7719(11) 0.8144(7) 0.086(5) Uani 1 1 d .
H7A H 0.8604 0.7986 0.7626 0.104 Uiso 1 1 calc R
H7B H 0.8563 0.8545 0.8444 0.104 Uiso 1 1 calc R
C16 C 0.8173(9) 0.3239(13) 0.8607(9) 0.079(5) Uani 1 1 d .
H16 H 0.7640 0.3327 0.8638 0.095 Uiso 1 1 calc R
C13 C 0.8602(8) 0.5296(14) 1.1359(8) 0.077(5) Uani 1 1 d .
H13 H 0.8570 0.5645 1.1838 0.093 Uiso 1 1 calc R
C2 C 0.5923(7) 0.4745(13) 0.9245(8) 0.062(4) Uani 1 1 d .
H2 H 0.5423 0.4512 0.9098 0.075 Uiso 1 1 calc R
C14 C 0.8602(7) 0.3969(16) 1.1171(7) 0.066(4) Uani 1 1 d .
H14 H 0.8599 0.3234 1.1502 0.079 Uiso 1 1 calc R
C8 C 0.9328(9) 0.6942(12) 0.8344(8) 0.073(5) Uani 1 1 d .
H8A H 0.9373 0.6150 0.8019 0.088 Uiso 1 1 calc R
H8B H 0.9771 0.7533 0.8266 0.088 Uiso 1 1 calc R
C1 C 0.6235(8) 0.4667(12) 0.9937(8) 0.061(4) Uani 1 1 d .
H1 H 0.5980 0.4342 1.0351 0.073 Uiso 1 1 calc R
C3 C 0.6511(8) 0.5251(13) 0.8795(7) 0.066(4) Uani 1 1 d .
H3 H 0.6471 0.5388 0.8285 0.080 Uiso 1 1 calc R
C17 C 0.8583(11) 0.2175(17) 0.8273(9) 0.102(7) Uani 1 1 d .
H17 H 0.8351 0.1442 0.8023 0.122 Uiso 1 1 calc R
C18 C 0.9332(13) 0.2325(16) 0.8352(9) 0.115(7) Uani 1 1 d .
H18 H 0.9712 0.1720 0.8196 0.138 Uiso 1 1 calc R
N5 N 0.3614(7) -0.1109(11) 1.0409(6) 0.064(3) Uani 1 1 d .
H5AA H 0.3620 -0.1850 1.0148 0.077 Uiso 1 1 calc R
N6 N 0.1928(7) 0.0131(11) 0.9952(6) 0.059(3) Uani 1 1 d .
H6AA H 0.2224 0.0177 1.0338 0.070 Uiso 1 1 calc R
C28 C 0.2872(6) 0.1264(10) 0.9066(7) 0.038(3) Uani 1 1 d .
H28 H 0.2885 0.2087 0.9381 0.046 Uiso 1 1 calc R
C29 C 0.3657(7) 0.0181(11) 1.0133(7) 0.042(3) Uani 1 1 d .
C22 C 0.3754(7) -0.0856(11) 0.8859(6) 0.054(4) Uani 1 1 d .
C27 C 0.2913(8) 0.1821(10) 0.8277(6) 0.066(4) Uani 1 1 d .
H27A H 0.2934 0.1054 0.7934 0.080 Uiso 1 1 calc R
H27B H 0.2446 0.2339 0.8165 0.080 Uiso 1 1 calc R
C23 C 0.3656(7) 0.0429(12) 0.9290(7) 0.051(4) Uani 1 1 d .
C30 C 0.3674(7) 0.1054(12) 1.0721(7) 0.051(4) Uani 1 1 d .
H30 H 0.3705 0.2010 1.0700 0.061 Uiso 1 1 calc R
N4 N 0.4456(7) -0.1388(13) 0.8732(8) 0.101(5) Uani 1 1 d .
H4AA H 0.4889 -0.1018 0.8863 0.121 Uiso 1 1 calc R
C33 C 0.2133(7) 0.0536(10) 0.9268(7) 0.049(4) Uani 1 1 d .
C26 C 0.3589(8) 0.2719(13) 0.8166(7) 0.079(5) Uani 1 1 d .
H26A H 0.3544 0.3531 0.8476 0.094 Uiso 1 1 calc R
H26B H 0.3596 0.3018 0.7654 0.094 Uiso 1 1 calc R
C25 C 0.4353(8) 0.1975(14) 0.8358(8) 0.076(5) Uani 1 1 d .
H25A H 0.4424 0.1205 0.8023 0.091 Uiso 1 1 calc R
H25B H 0.4783 0.2605 0.8302 0.091 Uiso 1 1 calc R
C32 C 0.3559(8) -0.1070(14) 1.1173(9) 0.073(5) Uani 1 1 d .
H32 H 0.3483 -0.1820 1.1484 0.087 Uiso 1 1 calc R
C31 C 0.3635(7) 0.0241(13) 1.1380(7) 0.060(4) Uani 1 1 d .
H31 H 0.3659 0.0568 1.1865 0.072 Uiso 1 1 calc R
C24 C 0.4332(8) 0.1461(14) 0.9146(8) 0.079(5) Uani 1 1 d .
H24A H 0.4282 0.2244 0.9475 0.095 Uiso 1 1 calc R
H24B H 0.4818 0.1010 0.9265 0.095 Uiso 1 1 calc R
C21 C 0.3218(8) -0.1776(12) 0.8599(7) 0.062(4) Uani 1 1 d .
H21 H 0.2684 -0.1696 0.8625 0.074 Uiso 1 1 calc R
C36 C 0.1188(8) -0.0363(12) 0.9952(10) 0.072(5) Uani 1 1 d .
H36 H 0.0909 -0.0652 1.0360 0.086 Uiso 1 1 calc R
C35 C 0.0946(9) -0.0341(13) 0.9226(10) 0.082(5) Uani 1 1 d .
H35 H 0.0475 -0.0666 0.9044 0.098 Uiso 1 1 calc R
C34 C 0.1519(8) 0.0242(11) 0.8809(8) 0.070(5) Uani 1 1 d .
H34 H 0.1492 0.0407 0.8301 0.084 Uiso 1 1 calc R
C20 C 0.3641(10) -0.2897(11) 0.8274(8) 0.082(5) Uani 1 1 d .
H20 H 0.3442 -0.3682 0.8044 0.099 Uiso 1 1 calc R
C19 C 0.4379(9) -0.2558(18) 0.8377(9) 0.090(5) Uani 1 1 d .
H19 H 0.4790 -0.3088 0.8215 0.108 Uiso 1 1 calc R

loop_
_atom_site_aniso_label
_atom_site_aniso_U_11
_atom_site_aniso_U_22
_atom_site_aniso_U_33
_atom_site_aniso_U_23
_atom_site_aniso_U_13
_atom_site_aniso_U_12
N2 0.065(7) 0.041(6) 0.069(9) 0.008(5) -0.006(8) -0.004(5)
N1 0.049(7) 0.079(8) 0.073(9) 0.010(6) -0.009(8) -0.009(6)
C5 0.104(11) 0.061(8) 0.046(9) 0.010(6) 0.003(10) 0.001(8)
C10 0.050(8) 0.043(6) 0.053(9) -0.002(6) -0.012(8) 0.013(6)
C11 0.022(6) 0.071(8) 0.045(9) 0.013(7) 0.001(7) 0.002(6)
C12 0.071(9) 0.057(8) 0.060(10) -0.001(7) -0.017(9) 0.008(7)
C15 0.039(7) 0.067(8) 0.071(10) 0.018(7) 0.037(8) 0.020(7)
C6 0.043(7) 0.085(8) 0.087(11) 0.048(7) 0.027(9) 0.001(7)
C4 0.065(10) 0.085(8) 0.039(8) 0.028(6) -0.004(9) 0.030(7)
N3 0.052(7) 0.103(9) 0.081(10) 0.004(7) 0.023(9) 0.017(7)
C9 0.040(7) 0.080(8) 0.047(9) -0.015(7) -0.006(8) -0.015(7)
C7 0.165(16) 0.040(7) 0.055(9) -0.001(6) 0.027(11) 0.014(9)
C16 0.071(9) 0.046(8) 0.119(13) -0.021(7) -0.034(10) -0.003(7)
C13 0.070(9) 0.101(10) 0.060(10) -0.044(8) -0.012(9) 0.058(8)
C2 0.038(7) 0.089(9) 0.061(10) -0.010(8) 0.013(9) 0.010(7)
C14 0.051(8) 0.122(12) 0.026(8) 0.014(8) 0.021(8) 0.027(8)
C8 0.104(12) 0.057(8) 0.060(10) 0.013(7) 0.031(10) -0.032(8)
C1 0.056(9) 0.074(9) 0.053(9) 0.021(7) 0.020(9) -0.003(7)
C3 0.058(9) 0.105(10) 0.036(8) 0.008(7) 0.010(9) 0.037(8)
C17 0.132(15) 0.108(13) 0.063(12) -0.007(9) -0.043(12) 0.028(12)
C18 0.21(2) 0.085(10) 0.056(11) -0.023(8) 0.040(15) 0.086(14)
N5 0.064(7) 0.078(8) 0.052(8) -0.022(6) 0.016(8) 0.001(6)
N6 0.056(8) 0.085(8) 0.036(7) 0.004(6) 0.012(7) 0.006(6)
C28 0.024(5) 0.042(6) 0.049(8) -0.025(5) 0.002(7) 0.017(5)
C29 0.048(8) 0.037(6) 0.041(8) -0.005(6) -0.005(8) -0.011(6)
C22 0.066(9) 0.062(7) 0.032(7) -0.009(6) -0.029(7) 0.000(7)
C27 0.116(11) 0.049(6) 0.033(7) -0.020(5) -0.017(8) 0.019(7)
C23 0.033(7) 0.068(8) 0.053(9) -0.021(7) 0.020(8) -0.012(6)
C30 0.049(8) 0.046(7) 0.058(10) -0.012(6) 0.008(8) 0.000(6)
N4 0.064(8) 0.079(9) 0.159(14) -0.015(8) -0.015(10) 0.019(8)
C33 0.046(8) 0.033(6) 0.069(9) -0.032(6) -0.001(8) -0.007(5)
C26 0.120(12) 0.082(9) 0.034(8) 0.022(6) -0.001(9) -0.052(10)
C25 0.058(9) 0.115(11) 0.054(10) -0.019(8) 0.006(9) -0.029(8)
C32 0.062(9) 0.076(10) 0.079(12) 0.007(8) -0.002(10) -0.023(8)
C31 0.059(8) 0.091(9) 0.030(8) 0.012(6) 0.014(8) -0.022(7)
C24 0.086(11) 0.073(9) 0.079(12) 0.009(8) 0.036(11) 0.001(9)
C21 0.055(8) 0.060(8) 0.070(10) -0.012(7) -0.007(9) 0.016(7)
C36 0.040(8) 0.075(9) 0.101(13) -0.022(8) 0.021(10) -0.025(7)
C35 0.062(10) 0.069(9) 0.113(15) -0.012(9) -0.015(12) -0.023(8)
C34 0.078(10) 0.049(7) 0.082(11) -0.020(7) -0.031(10) -0.018(7)
C20 0.134(15) 0.041(7) 0.071(11) -0.029(6) -0.028(11) 0.007(8)
C19 0.081(11) 0.121(13) 0.069(12) -0.003(9) 0.038(12) 0.006(10)

loop_
_atom_type_symbol
_atom_type_description
_atom_type_scat_dispersion_real
_atom_type_scat_dispersion_imag
_atom_type_scat_source
C C 0.0033 0.0016 'International Tables Vol C Tables 4.2.6.8 and 6.1.1.4'
H H 0.0000 0.0000 'International Tables Vol C Tables 4.2.6.8 and 6.1.1.4'
N N 0.0061 0.0033 'International Tables Vol C Tables 4.2.6.8 and 6.1.1.4'

loop_
_geom_angle_atom_site_label_1
_geom_angle_atom_site_label_2
_geom_angle_atom_site_label_3
_geom_angle
C14 N2 C11 107.9(11)
C14 N2 H2AA 126.1
C11 N2 H2AA 126.0
C1 N1 C4 109.1(11)
C1 N1 H1AA 125.5
C4 N1 H1AA 125.5
C6 C5 C10 114.1(13)
C6 C5 C4 107.5(10)
C10 C5 C4 115.5(9)
C6 C5 H5 106.4
C10 C5 H5 106.3
C4 C5 H5 106.3
C15 C10 C5 112.4(9)
C15 C10 C11 109.0(10)
C5 C10 C11 110.3(12)
C15 C10 C9 110.5(11)
C5 C10 C9 105.3(9)
C11 C10 C9 109.3(9)
N2 C11 C12 109.4(12)
N2 C11 C10 124.1(11)
C12 C11 C10 126.4(12)
C11 C12 C13 105.3(12)
C11 C12 H12 127.4
C13 C12 H12 127.3
C16 C15 N3 107.7(12)
C16 C15 C10 130.5(12)
N3 C15 C10 121.7(11)
C5 C6 C7 110.3(11)
C5 C6 H6A 109.6
C7 C6 H6A 109.6
C5 C6 H6B 109.6
C7 C6 H6B 109.6
H6A C6 H6B 108.1
C3 C4 N1 106.1(13)
C3 C4 C5 133.2(12)
N1 C4 C5 120.2(10)
C15 N3 C18 108.9(13)
C15 N3 H33A 125.6
C18 N3 H33A 125.5
C8 C9 C10 112.8(9)
C8 C9 H9A 109.1
C10 C9 H9A 109.1
C8 C9 H9B 109.0
C10 C9 H9B 109.0
H9A C9 H9B 107.8
C8 C7 C6 107.5(9)
C8 C7 H7A 110.2
C6 C7 H7A 110.2
C8 C7 H7B 110.2
C6 C7 H7B 110.2
H7A C7 H7B 108.5
C15 C16 C17 105.2(14)
C15 C16 H16 127.4
C17 C16 H16 127.4
C14 C13 C12 107.8(12)
C14 C13 H13 126.1
C12 C13 H13 126.1
C1 C2 C3 105.8(11)
C1 C2 H2 127.1
C3 C2 H2 127.1
C13 C14 N2 109.4(12)
C13 C14 H14 125.3
N2 C14 H14 125.3
C9 C8 C7 111.9(13)
C9 C8 H8A 109.3
C7 C8 H8A 109.2
C9 C8 H8B 109.2
C7 C8 H8B 109.2
H8A C8 H8B 107.9
N1 C1 C2 110.1(13)
N1 C1 H1 125.0
C2 C1 H1 125.0
C4 C3 C2 108.9(11)
C4 C3 H3 125.5
C2 C3 H3 125.6
C18 C17 C16 112.5(15)
C18 C17 H17 123.8
C16 C17 H17 123.7
C17 C18 N3 105.7(14)
C17 C18 H18 127.2
N3 C18 H18 127.2
C29 N5 C32 110.4(11)
C29 N5 H5AA 124.9
C32 N5 H5AA 124.8
C33 N6 C36 111.4(11)
C33 N6 H6AA 124.3
C36 N6 H6AA 124.3
C33 C28 C27 116.4(9)
C33 C28 C23 114.5(9)
C27 C28 C23 110.9(10)
C33 C28 H28 104.5
C27 C28 H28 104.5
C23 C28 H28 104.5
N5 C29 C30 106.9(12)
N5 C29 C23 120.7(10)
C30 C29 C23 132.4(11)
N4 C22 C21 107.5(11)
N4 C22 C23 121.6(11)
C21 C22 C23 130.4(13)
C26 C27 C28 112.7(9)
C26 C27 H27A 109.0
C28 C27 H27A 109.0
C26 C27 H27B 109.1
C28 C27 H27B 109.1
H27A C27 H27B 107.8
C22 C23 C29 112.9(10)
C22 C23 C24 111.0(12)
C29 C23 C24 106.1(10)
C22 C23 C28 113.0(9)
C29 C23 C28 108.0(11)
C24 C23 C28 105.3(9)
C29 C30 C31 107.8(11)
C29 C30 H30 126.1
C31 C30 H30 126.1
C19 N4 C22 109.4(13)
C19 N4 H4AA 125.3
C22 N4 H4AA 125.3
N6 C33 C34 106.2(12)
N6 C33 C28 126.5(10)
C34 C33 C28 127.2(13)
C27 C26 C25 112.0(10)
C27 C26 H26A 109.2
C25 C26 H26A 109.2
C27 C26 H26B 109.2
C25 C26 H26B 109.2
H26A C26 H26B 107.9
C24 C25 C26 109.3(13)
C24 C25 H25A 109.7
C26 C25 H25A 109.8
C24 C25 H25B 109.9
C26 C25 H25B 109.9
H25A C25 H25B 108.3
C31 C32 N5 107.3(12)
C31 C32 H32 126.3
N5 C32 H32 126.3
C32 C31 C30 107.4(12)
C32 C31 H31 126.3
C30 C31 H31 126.3
C25 C24 C23 113.5(12)
C25 C24 H24A 108.8
C23 C24 H24A 108.8
C25 C24 H24B 108.9
C23 C24 H24B 108.9
H24A C24 H24B 107.7
C22 C21 C20 106.6(12)
C22 C21 H21 126.7
C20 C21 H21 126.7
N6 C36 C35 105.3(14)
N6 C36 H36 127.3
C35 C36 H36 127.4
C36 C35 C34 108.6(13)
C36 C35 H35 125.7
C34 C35 H35 125.7
C33 C34 C35 108.4(14)
C33 C34 H34 125.8
C35 C34 H34 125.8
C19 C20 C21 104.5(11)
C19 C20 H20 127.7
C21 C20 H20 127.7
N4 C19 C20 111.9(14)
N4 C19 H19 124.1
C20 C19 H19 124.1

loop_
_geom_bond_atom_site_label_1
_geom_bond_atom_site_label_2
_geom_bond_distance
N2 C14 1.350(14)
N2 C11 1.358(14)
N2 H2AA 0.8600
N1 C1 1.338(16)
N1 C4 1.382(16)
N1 H1AA 0.8600
C5 C6 1.501(16)
C5 C10 1.523(16)
C5 C4 1.537(18)
C5 H5 0.9800
C10 C15 1.517(16)
C10 C11 1.533(17)
C10 C9 1.573(17)
C11 C12 1.361(17)
C12 C13 1.420(18)
C12 H12 0.9300
C15 C16 1.372(16)
C15 N3 1.381(16)
C6 C7 1.574(16)
C6 H6A 0.9700
C6 H6B 0.9700
C4 C3 1.370(16)
N3 C18 1.398(18)
N3 H33A 0.8600
C9 C8 1.497(16)
C9 H9A 0.9700
C9 H9B 0.9700
C7 C8 1.506(18)
C7 H7A 0.9700
C7 H7B 0.9700
C16 C17 1.40(2)
C16 H16 0.9300
C13 C14 1.332(18)
C13 H13 0.9300
C2 C1 1.354(16)
C2 C3 1.402(18)
C2 H2 0.9300
C14 H14 0.9300
C8 H8A 0.9700
C8 H8B 0.9700
C1 H1 0.9300
C3 H3 0.9300
C17 C18 1.31(2)
C17 H17 0.9300
C18 H18 0.9300
N5 C29 1.350(14)
N5 C32 1.383(16)
N5 H5AA 0.8600
N6 C33 1.349(16)
N6 C36 1.368(16)
N6 H6AA 0.8600
C28 C33 1.513(16)
C28 C27 1.525(16)
C28 C23 1.627(14)
C28 H28 0.9800
C29 C30 1.358(16)
C29 C23 1.540(17)
C22 N4 1.346(17)
C22 C21 1.365(15)
C22 C23 1.481(15)
C27 C26 1.477(16)
C27 H27A 0.9700
C27 H27B 0.9700
C23 C24 1.566(18)
C30 C31 1.429(16)
C30 H30 0.9300
N4 C19 1.309(18)
N4 H4AA 0.8600
C33 C34 1.366(15)
C26 C25 1.542(18)
C26 H26A 0.9700
C26 H26B 0.9700
C25 C24 1.507(17)
C25 H25A 0.9700
C25 H25B 0.9700
C32 C31 1.332(17)
C32 H32 0.9300
C31 H31 0.9300
C24 H24A 0.9700
C24 H24B 0.9700
C21 C20 1.442(18)
C21 H21 0.9300
C36 C35 1.369(19)
C36 H36 0.9300
C35 C34 1.38(2)
C35 H35 0.9300
C34 H34 0.9300
C20 C19 1.330(19)
C20 H20 0.9300
C19 H19 0.9300
